data_9006162
loop_
_publ_author_name
'Yang, H.'
'Ghose, S.'
'Hatch, D. M.'

_publ_section_title
;
 Ferroelastic phase transition in cryolite, Na3AlF6, a mixed
 fluoride perovskite: high temperature single crystal X-ray
 diffraction study and symmetry analysis of the transition mechanism
 Sample: T = 800 K
;
_journal_name_full 'Physics and Chemistry of Minerals'
_journal_page_first 528
_journal_page_last 544
_journal_volume 19
_journal_year 1993
_chemical_formula_sum 'Al F6 Na3'
_chemical_name_mineral Cryolite
_space_group_IT_number 14
_symmetry_space_group_name_Hall '-P 2yn'
_symmetry_space_group_name_H-M 'P 1 21/n 1'
_cell_angle_alpha 90
_cell_angle_beta 90.011
_cell_angle_gamma 90
_cell_length_a 5.5395
_cell_length_b 5.6378
_cell_length_c 7.9085
_cell_formula_units_Z 2
_cell_volume 246.987
_database_code_amcsd 0007744
_diffrn_ambient_temperature 800
_exptl_crystal_density_diffrn 2.823
_cod_original_formula_sum 'Al Na3 F6'
_cod_database_code 9006162

loop_
_space_group_symop_operation_xyz
x,y,z
1/2+x,1/2-y,1/2+z
1/2-x,1/2+y,1/2-z
-x,-y,-z

loop_
_atom_site_aniso_label
_atom_site_aniso_U_11
_atom_site_aniso_U_22
_atom_site_aniso_U_33
_atom_site_aniso_U_12
_atom_site_aniso_U_13
_atom_site_aniso_U_23
Al 0.03793 0.03753 0.06942 0.00070 -0.00009 0.00061
Na1 0.06675 0.06509 0.12161 -0.00932 -0.00206 0.00298
Na2 0.09674 0.09650 0.19978 -0.01147 0.00129 0.00346
F1 0.10789 0.13730 0.08675 0.00263 -0.02137 -0.01782
F2 0.07487 0.08156 0.20139 -0.03468 0.02197 -0.00768
F3 0.08547 0.06806 0.25187 -0.02565 0.00590 0.03519

loop_
_atom_site_label
_atom_site_fract_x
_atom_site_fract_y
_atom_site_fract_z
Al 0.00000 0.00000 0.00000
Na1 0.00000 0.00000 0.50000
Na2 -0.00750 0.46450 0.25100
F1 0.08880 0.03420 0.21790
F2 0.23350 0.32500 0.53990
F3 0.16790 0.26460 0.94760

loop_
_cod_related_entry_id
_cod_related_entry_database
_cod_related_entry_code
1 AMCSD 0007744
